data_2001170
loop_
_publ_author_name
'Ch\^enevert, R.'
'Gagnon, R.'
'Simard, M.'

_publ_section_title
;
 18-Crown-6--methyl 2-naphthalenesulfonate (1/2) complex
;
_journal_issue 12
_journal_name_full 'Acta Crystallographica Section C'
_journal_page_first 2134
_journal_page_last 2137
_journal_paper_doi 10.1107/S0108270193002951
_journal_volume 49
_journal_year 1993
_chemical_formula_sum 'C34 H44 O12 S2'
_chemical_formula_weight 708.84
_space_group_IT_number 2
_symmetry_cell_setting monoclinic
_symmetry_space_group_name_Hall '-P 1'
_symmetry_space_group_name_H-M 'P -1'
_atom_type_scat_source 'Cromer & Liberman (1970)'
_cell_angle_alpha 90
_cell_angle_beta 116.84(3)
_cell_angle_gamma 90
_cell_formula_units_Z 2
_cell_length_a 15.220(5)
_cell_length_b 8.229(5)
_cell_length_c 15.717(5)
_cell_measurement_reflns_used 24
_cell_measurement_temperature 190
_cell_measurement_theta_max 44.0
_cell_measurement_theta_min 40.0
_cell_volume 1756.4(14)
_diffrn_measurement_device Enraf-Nonius
_diffrn_measurement_method \w/2\q
_diffrn_radiation_type CuK\a
_diffrn_radiation_wavelength 1.54178
_diffrn_reflns_av_R_equivalents 0.040
_diffrn_reflns_limit_h_max 12
_diffrn_reflns_limit_h_min -12
_diffrn_reflns_limit_k_max 6
_diffrn_reflns_limit_k_min 0
_diffrn_reflns_limit_l_max 13
_diffrn_reflns_limit_l_min 0
_diffrn_reflns_number 7493
_diffrn_reflns_theta_max 140
_diffrn_standards_decay_% '+24 to -16'
_diffrn_standards_interval_time 60
_diffrn_standards_number 6
_exptl_absorpt_coefficient_mu 1.85
_exptl_absorpt_correction_type none
_exptl_crystal_colour white
_exptl_crystal_density_diffrn 1.340
_exptl_crystal_description trapezoidal
_exptl_crystal_size_max '0.46  (011,010)'
_exptl_crystal_size_mid '0.25  (001,001)'
_exptl_crystal_size_min '0.22 (100,100)'
_refine_diff_density_max 0.18
_refine_diff_density_min -0.36
_refine_ls_extinction_method none
_refine_ls_goodness_of_fit_obs 2.88
_refine_ls_hydrogen_treatment 'H atom treatment: see text'
_refine_ls_number_parameters 352
_refine_ls_number_reflns 1846
_refine_ls_R_factor_obs 0.040
_refine_ls_shift/esd_max 0.38
_refine_ls_structure_factor_coef F
_refine_ls_weighting_details 'w = 1/[\s^2^(F) + 0.0001F^2^]'
_refine_ls_weighting_scheme calc
_refine_ls_wR_factor_obs 0.055
_reflns_number_observed 1846
_reflns_number_total 1976
_reflns_observed_criterion I>=3\s(I)
_cod_data_source_file cd1030.cif
_cod_data_source_block cd1030_structure_1_of_1
_cod_depositor_comments
;
The following automatic conversions were performed:

'_refine_ls_weighting_scheme' value '1/[\s^2^(F) + 0.0001F^2^]' was
changed to 'calc'. New tag '_refine_ls_weighting_details' was
created. The value of the new tag was set to 'w = 1/[\s^2^(F) +
0.0001F^2^]'.

Automatic conversion script
Id: cif_fix_values 3143 2015-03-26 13:38:13Z robertas 
;
_cod_original_cell_volume 1756.4(13)
_cod_original_sg_symbol_Hall '-P 2ybc'
_cod_original_sg_symbol_H-M 'P 1 21/c 1'
_cod_database_code 2001170

loop_
_symmetry_equiv_pos_as_xyz
x,y,z
-x,1-y,-z

loop_
_atom_site_label
_atom_site_fract_x
_atom_site_fract_y
_atom_site_fract_z
_atom_site_U_iso_or_equiv
S .28850(5) .73099(8) .04800(5) .039
O(1) .15424(12) .2713(2) .1124(2) .040
O(4) .09520(11) .5303(2) .19955(11) .040
O(7) -.01686(12) .7939(2) .08107(11) .039
O(10) .17508(13) .7317(2) -.01818(13) .045
O(11) .30781(14) .6862(3) .14108(13) .060
O(12) .32062(15) .8831(3) .03038(18) .075
C(2) .1647(2) .2711(4) .2067(2) .045
C(3) .1836(2) .4379(4) .2452(4) .043
C(5) .1093(2) .6948(4) .2276(2) .047
C(6) .0116(2) .7796(4) .1794(2) .050
C(8) -.1095(2) .8715(4) .0324(2) .045
C(9) -.1338(2) .8863(3) -.0707(2) .048
C(10) .1148(2) .5974(4) -.0142(2) .045
C(11A) .3309(3) .5690(7) .0032(3) .033
C(12A) .3406(2) .4127(4) .0430(2) .033
C(13A) .3713(2) .2860(4) .0064(2) .038
C(14A) .3932(2) .3084(6) -.0715(3) .035
C(15A) .4227(3) .1821(5) -.1131(3) .044
C(16A) .4379(5) .2067(10) -.1852(5) .059
C(17A) .4282(3) .3599(7) -.2283(3) .059
C(18A) .4020(2) .4882(6) -.1908(3) .046
C(19A) .3836(3) .4675(6) -.1097(3) .033
C(20A) .3521(2) .5963(5) -.0721(2) .032
C(11B) .3350(13) .611(2) -.0148(14) .019
C(12B) .3385(10) .708(2) -.0863(10) .033
C(13B) .3721(8) .6246(15) -.1470(9) .038
C(14B) .3931(12) .453(2) -.1317(14) .025
C(15B) .4206(16) .375(3) -.1974(15) .065
C(16B) .445(2) .198(3) -.1973(19) .039
C(17B) .4320(12) .120(2) -.1065(11) .027
C(18B) .4076(10) .199(2) -.0436(12) .051
C(19B) .3882(9) .3632(18) -.0544(10) .016
C(20B) .3564(10) .466(2) .0057(10) .035
H(21) .102(2) .228(2) .206(2) .058(3)
H(22) .218(2) .203(3) .242(2) .061(3)
H(31) .237(2) .488(2) .2320(10) .034(3)
H(32) .207(2) .419(2) .321(2) .056(3)
H(51) .134(2) .698(2) .297(2) .049(3)
H(52) .161(2) .743(2) .209(2) .033(3)
H(61) .017(2) .890(3) .206(2) .053(3)
H(62) -.045(2) .720(2) .187(2) .052(3)
H(81) -.162(2) .798(3) .039(2) .047(3)
H(82) -.106(2) .986(3) .055(2) .051(3)
H(91) -.072(2) .943(2) -.078(2) .048(3)
H(92) -.191(2) .955(3) -.104(2) .062(3)
H(101) .138(2) .573(3) .051(2) .133(4)
H(102) .047(2) .625(3) -.049(2) .081(4)
H(103) .138(2) .504(3) -.032(2) .144(4)
H(12A) .327(2) .398(3) .094(2) .052(4)
H(13A) .376(2) .175(3) .022(2) .069(4)
H(15A) .427(2) .086(3) -.082(2) .048(4)
H(16A) .454(2) .115(3) -.212(2) .057(4)
H(17A) .446(2) .375(3) -.278(2) .088(4)
H(18A) .392(2) .590(3) -.218(2) .061(4)
H(20A) .354(2) .694(3) -.103(2) .032(4)
H(12B) .320 .819 -.095 .057(4)
H(13B) .380 .681 -.196 .069(4)
H(15B) .423 .440 -.246 .066(4)
H(16B) .463 .143 -.240 .065(4)
H(17B) .443 .007 -.097 .077(4)
H(18B) .404 .141 .007 .050(4)
H(20B) .353 .420 .059 .047(4)

loop_
_geom_angle_atom_site_label_1
_geom_angle_atom_site_label_2
_geom_angle_atom_site_label_3
_geom_angle_site_symmetry_1
_geom_angle_site_symmetry_3
_geom_angle
_geom_angle_publ_flag
O(10) S O(11) . . 110.06(12) yes
O(10) S C(11A) . . 103.35(18) yes
O(11) S O(12) . . 120.48(14) yes
O(11) S C(11A) . . 106.00(19) yes
O(12) S C(11A) . . 111.70(19) yes
S C(11A) C(12A) . . 119.8(4) yes
S C(11A) C(20A) . . 119.4(4) yes
C(2) O(1) C(9) . 2_555 112.2(2) yes
O(1) C(2) C(3) . . 109.7(2) yes
C(2) C(3) O(4) . . 109.0(2) yes
C(3) O(4) C(5) . . 112.3(2) yes
O(4) C(5) C(6) . . 108.2(2) yes
O(10) S O(12) . . 104.00(13) yes
O(10) S C(11B) . . 103.5(6) yes
S O(10) C(10) . . 119.81(18) yes
O(11) S C(11B) . . 119.4(6) yes
O(12) S C(11B) . . 97.1(6) yes
S C(11B) C(12B) . . 107.9(13) yes
S C(11B) C(20B) . . 121.3(15) yes
C(5) C(6) O(7) . . 109.6(2) yes
C(6) O(7) C(8) . . 111.6(2) yes
O(7) C(8) C(9) . . 108.7(2) yes
O(1) C(9) C(8) 2_555 . 108.7(2) yes
C(12A) C(11A) C(20A) . . 120.8(4) no
C(11A) C(12A) C(13A) . . 119.7(4) no
C(12A) C(13A) C(14A) . . 121.4(3) no
C(13A) C(14A) C(15A) . . 123.7(4) no
C(13A) C(14A) C(19A) . . 117.7(4) no
C(15A) C(14A) C(19A) . . 118.6(4) no
C(14A) C(15A) C(16A) . . 121.5(5) no
C(15A) C(16A) C(17A) . . 123.4(7) no
C(16A) C(17A) C(18A) . . 118.5(5) no
C(17A) C(18A) C(19A) . . 120.6(4) no
C(14A) C(19A) C(18A) . . 117.5(4) no
C(14A) C(19A) C(20A) . . 120.6(4) no
C(18A) C(19A) C(20A) . . 121.8(4) no
C(11A) C(20A) C(19A) . . 119.8(4) no
O(4) C(5) H(51) . . 107.5(14) no
O(4) C(5) H(52) . . 107.9(13) no
C(6) C(5) H(51) . . 110.1(14) no
C(6) C(5) H(52) . . 112.7(13) no
C(5) C(6) H(61) . . 109.9(14) no
C(5) C(6) H(62) . . 113.8(14) no
O(7) C(6) H(61) . . 108.2(14) no
O(7) C(6) H(62) . . 107.7(14) no
O(7) C(8) H(81) . . 107.8(13) no
O(7) C(8) H(82) . . 110.6(14) no
C(9) C(8) H(81) . . 109.2(13) no
C(9) C(8) H(82) . . 104.8(14) no
O(1) C(9) H(91) . . 111.0(12) no
O(1) C(9) H(92) . . 109.1(15) no
C(8) C(9) H(91) . . 110.0(12) no
C(8) C(9) H(92) . . 110.8(15) no
C(12B) C(11B) C(20B) . . 130.8(18) no
C(11B) C(12B) C(13B) . . 114.7(14) no
C(12B) C(13B) C(14B) . . 118.1(13) no
C(13B) C(14B) C(15B) . . 115.7(17) no
C(13B) C(14B) C(19B) . . 123.0(16) no
C(15B) C(14B) C(19B) . . 121.3(17) no
C(14B) C(15B) C(16B) . . 126.(2) no
C(15B) C(16B) C(17B) . . 105.(2) no
C(16B) C(17B) C(18B) . . 128.0(17) no
C(17B) C(18B) C(19B) . . 119.3(16) no
C(14B) C(19B) C(18B) . . 120.8(15) no
C(14B) C(19B) C(20B) . . 113.1(14) no
C(18B) C(19B) C(20B) . . 126.0(14) no
C(11B) C(20B) C(19B) . . 120.1(14) no
C(11A) C(12A) H(12A) . . 119.1(18) no
C(13A) C(12A) H(12A) . . 121.2(18) no
C(12A) C(13A) H(13A) . . 129.0(19) no
C(14A) C(13A) H(13A) . . 109.4(19) no
C(14A) C(15A) H(15A) . . 110.5(16) no
C(16A) C(15A) H(15A) . . 128.0(17) no
C(15A) C(16A) H(16A) . . 117.(2) no
C(17A) C(16A) H(16A) . . 119.4(19) no
C(16A) C(17A) H(17A) . . 121.(2) no
C(18A) C(17A) H(17A) . . 121.(2) no
C(17A) C(18A) H(18A) . . 121.8(19) no
C(19A) C(18A) H(18A) . . 117.6(19) no
C(11A) C(20A) H(20A) . . 130.7(18) no
C(19A) C(20A) H(20A) . . 109.3(18) no
O(1) C(2) H(21) . . 109.2(15) no
O(1) C(2) H(22) . . 106.2(16) no
C(3) C(2) H(21) . . 109.8(15) no
C(3) C(2) H(22) . . 111.0(16) no
C(2) C(3) H(31) . . 108.7(12) no
C(2) C(3) H(32) . . 102.9(13) no
O(4) C(3) H(31) . . 110.0(13) no
O(4) C(3) H(32) . . 113.3(13) no
O(10) C(10) O(1) . . 135.36(18) yes
O(10) C(10) O(4) . . 118.88(17) yes
O(10) C(10) O(4) . 2_555 124.66(17) yes
O(10) C(10) H(101) . . 106(2) yes
O(10) C(10) H(102) . . 110(2) yes
O(10) C(10) H(103) . . 106(2) yes
H(101) C(10) H(102) . . 117(3) yes
H(101) C(10) H(103) . . 98(3) yes
H(102) C(10) H(103) . . 119(3) yes
C(2) O(1) C(10) . . 123.13(17) yes
C(9) O(1) C(10) 2_555 . 122.18(16) yes
C(3) O(4) C(10) . . 95.50(15) yes
C(5) O(4) C(10) . . 94.63(16) yes
C(3) O(4) C(10) . 2_555 125.38(16) yes
C(5) O(4) C(10) . 2_555 121.33(16) yes
C(2) O(1) H(101) . . 109.4(7) yes
C(9) O(1) H(101) 2_555 . 136.5(7) yes
C(3) O(4) H(101) . . 87.9(7) yes
C(5) O(4) H(101) . . 94.8(7) yes
C(3) O(4) H(102) . 2_555 112.9(6) yes
C(5) O(4) H(102) . 2_555 132.6(6) yes

loop_
_geom_bond_atom_site_label_1
_geom_bond_atom_site_label_2
_geom_bond_site_symmetry_2
_geom_bond_distance
_geom_bond_publ_flag
S O(10) . 1.562(2) yes
S O(11) . 1.405(2) yes
S O(12) . 1.416(2) yes
O(1) C(2) . 1.418(3) yes
O(1) C(9) 2 1.422(3) yes
C(2) C(3) . 1.475(4) yes
C(3) O(4) . 1.425(4) yes
O(4) C(5) . 1.410(4) yes
S C(11A) . 1.761(5) yes
S C(11B) . 1.75(2) yes
O(10) C(10) . 1.455(4) yes
C(5) C(6) . 1.502(5) yes
C(6) O(7) . 1.409(3) yes
O(7) C(8) . 1.417(4) yes
C(8) C(9) . 1.495(4) yes
C(11A) C(12A) . 1.409(6) no
C(11A) C(20A) . 1.378(6) no
C(12A) C(13A) . 1.371(5) no
C(13A) C(14A) . 1.419(5) no
C(14A) C(15A) . 1.405(6) no
C(14A) C(19A) . 1.420(7) no
C(15A) C(16A) . 1.271(9) no
C(16A) C(17A) . 1.407(9) no
C(17A) C(18A) . 1.354(7) no
C(18A) C(19A) . 1.433(6) no
C(19A) C(20A) . 1.399(6) no
C(12A) H(12A) . 0.92(3) no
C(13A) H(13A) . 0.94(3) no
C(15A) H(15A) . 0.92(2) no
C(16A) H(16A) . 0.95(3) no
C(17A) H(17A) . 0.94(4) no
C(18A) H(18A) . 0.92(3) no
C(20A) H(20A) . 0.95(3) no
C(2) H(21) . 1.01(3) no
C(2) H(22) . 0.94(3) no
C(3) H(31) . 1.01(2) no
C(3) H(32) . 1.09(2) no
C(11B) C(12B) . 1.40(2) no
C(11B) C(20B) . 1.24(2) no
C(12B) C(13B) . 1.44(2) no
C(13B) C(14B) . 1.45(2) no
C(14B) C(15B) . 1.43(3) no
C(14B) C(19B) . 1.45(2) no
C(15B) C(16B) . 1.49(3) no
C(16B) C(17B) . 1.65(3) no
C(17B) C(18B) . 1.37(2) no
C(18B) C(19B) . 1.38(2) no
C(19B) C(20B) . 1.50(2) no
C(5) H(51) . 0.98(2) no
C(5) H(52) . 1.03(3) no
C(6) H(61) . 0.99(2) no
C(6) H(62) . 1.04(3) no
C(8) H(81) . 1.04(3) no
C(8) H(82) . 1.00(2) no
C(9) H(91) . 1.10(3) no
C(9) H(92) . 0.97(3) no

loop_
_geom_torsion_atom_site_label_1
_geom_torsion_atom_site_label_2
_geom_torsion_atom_site_label_3
_geom_torsion_atom_site_label_4
_geom_torsion_site_symmetry_2
_geom_torsion_site_symmetry_3
_geom_torsion_site_symmetry_4
_geom_torsion
_geom_torsion_publ_flag
O(1) C(2) C(3) O(4) . . . 72.3(3) yes
C(2) C(3) O(4) C(5) . . . -175.6(2) yes
C(3) O(4) C(5) C(6) . . . -177.4(2) yes
O(4) C(5) C(6) O(7) . . . -70.7(3) yes
C(5) C(6) O(7) C(8) . . . 179.2(2) yes
C(6) O(7) C(8) C(9) . . . 178.6(2) yes
O(7) C(8) C(9) O(1) . . 2_555 69.9(3) yes
C(8) C(9) O(1) C(2) . 2_555 2_555 -171.9(2) yes
C(9) O(1) C(2) C(3) 2_555 2_555 2_555 178.8(2) yes
